data_2015581
loop_
_publ_author_name
'Cruz, Silvia'
'Quiroga, Jairo'
'Torre, Jos\'e M. de la'
'Cobo, Justo'
'Low, John N.'
'Glidewell, Christopher'

_publ_section_title
;5-(2-Hydroxy-4,4-dimethyl-6-oxocyclohex-1-enyl)-3-methyl-2-(methylsulfanyl)-6-phenyl-7<i>H</i>-pyrrolo[2,3-<i>d</i>]pyrimidin-4(3<i>H</i>)-one
 monohydrate: complex sheets generated by multiple hydrogen bonds
;
_journal_coeditor_code SK3043
_journal_issue 9
_journal_name_full 'Acta Crystallographica Section C'
_journal_page_first o554
_journal_page_last o556
_journal_paper_doi 10.1107/S0108270106027557
_journal_volume 62
_journal_year 2006
_chemical_formula_iupac 'C22 H23 N3 O3 S, H2 O'
_chemical_formula_moiety 'C22 H23 N3 O3 S, H2 O'
_chemical_formula_sum 'C22 H25 N3 O4 S'
_chemical_formula_weight 427.51
_chemical_name_systematic
;
5-(2-Hydroxy-4,4-dimethyl-6-oxocyclohex-1-enyl)-3-methyl-2-(methylsulfanyl)-
6-phenyl-7H-pyrrolo[2,3-d]pyrimidin-4(3H)-one monohydrate
;
_space_group_IT_number 2
_symmetry_cell_setting triclinic
_symmetry_space_group_name_Hall '-P 1'
_symmetry_space_group_name_H-M 'P -1'
_atom_sites_solution_hydrogens geom
_atom_sites_solution_primary direct
_atom_sites_solution_secondary difmap
_cell_angle_alpha 97.5471(10)
_cell_angle_beta 110.5868(10)
_cell_angle_gamma 104.4677(11)
_cell_formula_units_Z 2
_cell_length_a 9.11880(12)
_cell_length_b 11.3095(2)
_cell_length_c 11.6526(2)
_cell_measurement_reflns_used 4836
_cell_measurement_temperature 298(2)
_cell_measurement_theta_max 27.50
_cell_measurement_theta_min 3.57
_cell_volume 1056.98(3)
_computing_cell_refinement 'DENZO (Otwinowski & Minor, 1997) and COLLECT'
_computing_data_collection 'COLLECT (Hooft, 1999)'
_computing_data_reduction 'DENZO and COLLECT'
_computing_molecular_graphics 'PLATON (Spek, 2003)'
_computing_publication_material 'SHELXL97 and PRPKAPPA (Ferguson, 1999)'
_computing_structure_refinement 'OSCAIL (McArdle, 2003) and SHELXL97 (Sheldrick, 1997)'
_computing_structure_solution 'SIR2004 (Burla <i>et al.</i>,  2005)'
_diffrn_ambient_temperature 298(2)
_diffrn_detector_area_resol_mean 9.091
_diffrn_measured_fraction_theta_full 0.995
_diffrn_measured_fraction_theta_max 0.995
_diffrn_measurement_device_type 'Bruker--Nonius KappaCCD'
_diffrn_measurement_method '\f and \w'
_diffrn_radiation_monochromator graphite
_diffrn_radiation_source 'Bruker-Nonius FR591 rotating anode'
_diffrn_radiation_type 'Mo K\a'
_diffrn_radiation_wavelength 0.71073
_diffrn_reflns_av_R_equivalents 0.0490
_diffrn_reflns_av_sigmaI/netI 0.0372
_diffrn_reflns_limit_h_max 11
_diffrn_reflns_limit_h_min -11
_diffrn_reflns_limit_k_max 14
_diffrn_reflns_limit_k_min -14
_diffrn_reflns_limit_l_max 15
_diffrn_reflns_limit_l_min -15
_diffrn_reflns_number 26102
_diffrn_reflns_theta_full 27.50
_diffrn_reflns_theta_max 27.50
_diffrn_reflns_theta_min 3.57
_diffrn_standards_decay_% 0
_exptl_absorpt_coefficient_mu 0.187
_exptl_absorpt_correction_T_max 0.982
_exptl_absorpt_correction_T_min 0.949
_exptl_absorpt_correction_type multi-scan
_exptl_absorpt_process_details '(SADABS; Sheldrick, 2003)'
_exptl_crystal_colour colourless
_exptl_crystal_density_diffrn 1.343
_exptl_crystal_density_method 'not measured'
_exptl_crystal_description lath
_exptl_crystal_F_000 452
_exptl_crystal_size_max 0.22
_exptl_crystal_size_mid 0.14
_exptl_crystal_size_min 0.10
_refine_diff_density_max 0.708
_refine_diff_density_min -0.591
_refine_ls_extinction_method none
_refine_ls_goodness_of_fit_ref 1.011
_refine_ls_hydrogen_treatment constr
_refine_ls_matrix_type full
_refine_ls_number_parameters 272
_refine_ls_number_reflns 4836
_refine_ls_number_restraints 0
_refine_ls_restrained_S_all 1.011
_refine_ls_R_factor_all 0.0750
_refine_ls_R_factor_gt 0.0569
_refine_ls_shift/su_max 0.002
_refine_ls_shift/su_mean 0.000
_refine_ls_structure_factor_coef Fsqd
_refine_ls_weighting_details 'w=1/[\s^2^(Fo^2^)+(0.0637P)^2^+0.7123P] where P=(Fo^2^+2Fc^2^)/3'
_refine_ls_weighting_scheme calc
_refine_ls_wR_factor_gt 0.1340
_refine_ls_wR_factor_ref 0.1439
_reflns_number_gt 3874
_reflns_number_total 4836
_reflns_threshold_expression I>2\s(I)
_cod_data_source_file sk3043.cif
_cod_data_source_block I
_cod_depositor_comments
;
The following automatic conversions were performed:
'_exptl_absorpt_correction_type' value 'Multi-scan' changed to
'multi-scan' according to
'/home/saulius/struct/CIF-dictionaries/cif_core.dic' dictionary named
'cif_core.dic' version 2.4.1 from 2010-06-29.

Automatic conversion script
Id: cif_fix_enum 1527 2010-12-29 10:47:43Z saulius 

The following automatic conversions were performed:

'_exptl_absorpt_correction_type' value 'Multi-scan' changed to
'multi-scan' according to
/home/saulius/struct/CIF-dictionaries/cif_core.dic dictionary named
'cif_core.dic' version 2.4.1 from 2010-06-29.

Automatic conversion script
Id: cif_fix_values 1715 2011-07-08 13:25:40Z adriana 
;
_cod_database_code 2015581
_cod_database_fobs_code 2015581

loop_
_symmetry_equiv_pos_as_xyz
'x, y, z'
'-x, -y, -z'

loop_
_atom_site_type_symbol
_atom_site_label
_atom_site_fract_x
_atom_site_fract_y
_atom_site_fract_z
_atom_site_U_iso_or_equiv
_atom_site_adp_type
_atom_site_calc_flag
_atom_site_refinement_flags
_atom_site_occupancy
N N1 0.1189(2) 0.81065(15) 0.11953(16) 0.0356(4) Uani d . 1
C C2 0.2635(3) 0.86395(19) 0.2121(2) 0.0376(4) Uani d . 1
S S2 0.37205(8) 1.02277(6) 0.23139(7) 0.0575(2) Uani d . 1
C C21 0.2266(4) 1.0633(2) 0.1072(3) 0.0620(7) Uani d . 1
N N3 0.3391(2) 0.80628(16) 0.30260(16) 0.0380(4) Uani d . 1
C C31 0.5122(3) 0.8652(2) 0.3939(2) 0.0544(6) Uani d . 1
C C4 0.2596(2) 0.6850(2) 0.31056(18) 0.0345(4) Uani d . 1
O O4 0.33147(19) 0.64058(16) 0.39625(14) 0.0490(4) Uani d . 1
C C4A 0.0998(2) 0.62665(18) 0.21189(17) 0.0294(4) Uani d . 1
C C5 -0.0234(2) 0.50737(18) 0.17936(17) 0.0281(4) Uani d . 1
C C51 -0.0167(2) 0.41820(17) 0.26267(17) 0.0287(4) Uani d . 1
C C52 0.1147(2) 0.36266(17) 0.29283(17) 0.0287(4) Uani d . 1
O O52 0.20445(16) 0.36641(14) 0.23397(13) 0.0382(3) Uani d . 1
C C53 0.1429(2) 0.30061(19) 0.40243(19) 0.0347(4) Uani d . 1
C C54 -0.0187(2) 0.22362(18) 0.40657(19) 0.0330(4) Uani d . 1
C C541 -0.1082(3) 0.1113(2) 0.2922(2) 0.0529(6) Uani d . 1
C C542 0.0184(3) 0.1774(2) 0.5281(2) 0.0505(6) Uani d . 1
C C55 -0.1254(2) 0.30910(19) 0.40595(19) 0.0341(4) Uani d . 1
C C56 -0.1262(2) 0.39428(17) 0.31816(17) 0.0296(4) Uani d . 1
O O56 -0.24067(18) 0.45137(15) 0.29545(14) 0.0431(4) Uani d . 1
C C6 -0.1488(2) 0.50179(17) 0.06727(17) 0.0285(4) Uani d . 1
C C61 -0.3104(2) 0.40672(17) -0.00802(17) 0.0287(4) Uani d . 1
C C62 -0.3469(3) 0.2851(2) 0.0104(2) 0.0399(5) Uani d . 1
C C63 -0.5036(3) 0.1991(2) -0.0531(2) 0.0485(5) Uani d . 1
C C64 -0.6270(3) 0.2314(2) -0.1374(2) 0.0501(6) Uani d . 1
C C65 -0.5923(3) 0.3491(2) -0.1607(2) 0.0479(5) Uani d . 1
C C66 -0.4359(2) 0.43556(19) -0.0971(2) 0.0383(5) Uani d . 1
N N7 -0.10567(18) 0.61512(14) 0.03326(14) 0.0296(3) Uani d . 1
C C7A 0.0434(2) 0.69055(18) 0.12059(17) 0.0294(4) Uani d . 1
O O1 0.4787(2) 0.6388(3) 0.64016(18) 0.0838(8) Uani d . 1
H H21A 0.2717 1.1497 0.1074 0.093 Uiso calc R 1
H H21B 0.1261 1.0518 0.1201 0.093 Uiso calc R 1
H H21C 0.2038 1.0102 0.0276 0.093 Uiso calc R 1
H H31C 0.5735 0.8082 0.3893 0.082 Uiso calc R 1
H H31B 0.5156 0.8845 0.4777 0.082 Uiso calc R 1
H H31A 0.5603 0.9413 0.3741 0.082 Uiso calc R 1
H H53A 0.2063 0.3650 0.4807 0.042 Uiso calc R 1
H H53B 0.2076 0.2457 0.3962 0.042 Uiso calc R 1
H H54A -0.1313 0.1407 0.2162 0.079 Uiso calc R 1
H H54B -0.2101 0.0636 0.2942 0.079 Uiso calc R 1
H H54C -0.0397 0.0588 0.2943 0.079 Uiso calc R 1
H H54D 0.0749 0.2483 0.5998 0.076 Uiso calc R 1
H H54E 0.0868 0.1248 0.5304 0.076 Uiso calc R 1
H H54F -0.0833 0.1300 0.5305 0.076 Uiso calc R 1
H H55A -0.2381 0.2567 0.3831 0.041 Uiso calc R 1
H H55B -0.0862 0.3602 0.4910 0.041 Uiso calc R 1
H H56 -0.2987 0.4295 0.3339 0.065 Uiso calc R 1
H H62 -0.2643 0.2615 0.0665 0.048 Uiso calc R 1
H H63 -0.5256 0.1189 -0.0387 0.058 Uiso calc R 1
H H64 -0.7332 0.1741 -0.1783 0.060 Uiso calc R 1
H H65 -0.6744 0.3705 -0.2196 0.057 Uiso calc R 1
H H66 -0.4142 0.5147 -0.1142 0.046 Uiso calc R 1
H H7 -0.1646 0.6341 -0.0329 0.036 Uiso calc R 1
H H1A 0.4434 0.6274 0.5486 0.126 Uiso d R 1
H H1B 0.5693 0.6029 0.6611 0.126 Uiso d R 1

loop_
_atom_site_aniso_label
_atom_site_aniso_U_11
_atom_site_aniso_U_22
_atom_site_aniso_U_33
_atom_site_aniso_U_12
_atom_site_aniso_U_13
_atom_site_aniso_U_23
N1 0.0341(9) 0.0334(9) 0.0373(9) 0.0087(7) 0.0118(7) 0.0135(7)
C2 0.0364(10) 0.0356(10) 0.0388(11) 0.0089(8) 0.0141(9) 0.0100(9)
S2 0.0515(4) 0.0375(3) 0.0631(4) 0.0010(3) 0.0090(3) 0.0105(3)
C21 0.0691(17) 0.0419(13) 0.0693(17) 0.0129(12) 0.0215(14) 0.0221(12)
N3 0.0319(8) 0.0402(9) 0.0338(9) 0.0079(7) 0.0071(7) 0.0067(7)
C31 0.0378(12) 0.0564(15) 0.0457(13) 0.0042(11) 0.0003(10) 0.0041(11)
C4 0.0327(10) 0.0443(11) 0.0278(9) 0.0133(9) 0.0120(8) 0.0115(8)
O4 0.0433(8) 0.0625(10) 0.0339(8) 0.0164(8) 0.0039(7) 0.0216(7)
C4A 0.0283(9) 0.0367(10) 0.0285(9) 0.0130(8) 0.0135(7) 0.0139(8)
C5 0.0260(8) 0.0362(10) 0.0296(9) 0.0146(7) 0.0141(7) 0.0144(8)
C51 0.0271(9) 0.0344(9) 0.0289(9) 0.0129(7) 0.0113(7) 0.0155(8)
C52 0.0242(8) 0.0326(9) 0.0296(9) 0.0094(7) 0.0091(7) 0.0121(7)
O52 0.0319(7) 0.0566(9) 0.0381(8) 0.0231(6) 0.0177(6) 0.0220(7)
C53 0.0286(9) 0.0424(11) 0.0375(10) 0.0157(8) 0.0112(8) 0.0209(9)
C54 0.0314(9) 0.0306(9) 0.0380(10) 0.0092(8) 0.0124(8) 0.0168(8)
C541 0.0554(14) 0.0361(12) 0.0583(15) 0.0087(10) 0.0180(12) 0.0070(11)
C542 0.0508(13) 0.0543(14) 0.0556(14) 0.0198(11) 0.0213(11) 0.0375(12)
C55 0.0330(9) 0.0398(10) 0.0367(10) 0.0130(8) 0.0181(8) 0.0187(9)
C56 0.0276(9) 0.0332(9) 0.0303(9) 0.0122(7) 0.0113(7) 0.0116(8)
O56 0.0430(8) 0.0574(9) 0.0561(9) 0.0322(7) 0.0327(7) 0.0345(8)
C6 0.0278(9) 0.0344(9) 0.0299(9) 0.0140(8) 0.0140(7) 0.0147(8)
C61 0.0285(9) 0.0339(9) 0.0279(9) 0.0129(8) 0.0130(7) 0.0100(7)
C62 0.0400(11) 0.0385(11) 0.0394(11) 0.0145(9) 0.0102(9) 0.0157(9)
C63 0.0506(13) 0.0340(11) 0.0529(13) 0.0064(10) 0.0155(11) 0.0128(10)
C64 0.0357(11) 0.0410(12) 0.0565(14) 0.0031(9) 0.0084(10) 0.0030(10)
C65 0.0357(11) 0.0434(12) 0.0502(13) 0.0145(9) 0.0006(9) 0.0075(10)
C66 0.0343(10) 0.0344(10) 0.0412(11) 0.0121(8) 0.0074(9) 0.0130(9)
N7 0.0269(7) 0.0350(8) 0.0283(8) 0.0117(6) 0.0085(6) 0.0153(6)
C7A 0.0273(9) 0.0351(10) 0.0291(9) 0.0118(7) 0.0121(7) 0.0125(8)
O1 0.0399(9) 0.183(2) 0.0625(12) 0.0545(13) 0.0307(9) 0.0738(14)

loop_
_atom_type_symbol
_atom_type_description
_atom_type_scat_dispersion_real
_atom_type_scat_dispersion_imag
_atom_type_scat_source
C C 0.0033 0.0016 'International Tables Vol C Tables 4.2.6.8 and 6.1.1.4'
H H 0.0000 0.0000 'International Tables Vol C Tables 4.2.6.8 and 6.1.1.4'
N N 0.0061 0.0033 'International Tables Vol C Tables 4.2.6.8 and 6.1.1.4'
O O 0.0106 0.0060 'International Tables Vol C Tables 4.2.6.8 and 6.1.1.4'
S S 0.1246 0.1234 'International Tables Vol C Tables 4.2.6.8 and 6.1.1.4'

loop_
_geom_angle_atom_site_label_1
_geom_angle_atom_site_label_2
_geom_angle_atom_site_label_3
_geom_angle
_geom_angle_publ_flag
C2 N1 C7A 113.72(17) no
N1 C2 N3 124.66(18) no
N1 C2 S2 119.72(16) no
N3 C2 S2 115.58(15) no
C2 S2 C21 101.03(11) no
S2 C21 H21A 109.5 no
S2 C21 H21B 109.5 no
H21A C21 H21B 109.5 no
S2 C21 H21C 109.5 no
H21A C21 H21C 109.5 no
H21B C21 H21C 109.5 no
C2 N3 C4 122.69(17) no
C2 N3 C31 121.82(18) no
C4 N3 C31 115.43(17) no
N3 C31 H31C 109.5 no
N3 C31 H31B 109.5 no
H31C C31 H31B 109.5 no
N3 C31 H31A 109.5 no
H31C C31 H31A 109.5 no
H31B C31 H31A 109.5 no
O4 C4 N3 119.56(18) no
O4 C4 C4A 127.26(19) no
N3 C4 C4A 113.17(16) no
C7A C4A C4 118.42(17) no
C7A C4A C5 107.83(16) no
C4 C4A C5 133.70(17) no
C6 C5 C4A 106.47(15) no
C6 C5 C51 129.57(17) no
C4A C5 C51 123.63(16) no
C56 C51 C52 119.12(16) no
C56 C51 C5 120.88(16) no
C52 C51 C5 119.86(15) no
O52 C52 C51 122.41(16) no
O52 C52 C53 119.86(16) no
C51 C52 C53 117.72(15) no
C52 C53 C54 112.82(15) no
C52 C53 H53A 109.0 no
C54 C53 H53A 109.0 no
C52 C53 H53B 109.0 no
C54 C53 H53B 109.0 no
H53A C53 H53B 107.8 no
C541 C54 C542 109.74(18) no
C541 C54 C55 110.70(17) no
C542 C54 C55 108.64(17) no
C541 C54 C53 109.43(18) no
C542 C54 C53 109.92(16) no
C55 C54 C53 108.39(15) no
C54 C541 H54A 109.5 no
C54 C541 H54B 109.5 no
H54A C541 H54B 109.5 no
C54 C541 H54C 109.5 no
H54A C541 H54C 109.5 no
H54B C541 H54C 109.5 no
C54 C542 H54D 109.5 no
C54 C542 H54E 109.5 no
H54D C542 H54E 109.5 no
C54 C542 H54F 109.5 no
H54D C542 H54F 109.5 no
H54E C542 H54F 109.5 no
C56 C55 C54 114.89(15) no
C56 C55 H55A 108.5 no
C54 C55 H55A 108.5 no
C56 C55 H55B 108.5 no
C54 C55 H55B 108.5 no
H55A C55 H55B 107.5 no
O56 C56 C51 118.66(16) no
O56 C56 C55 116.90(15) no
C51 C56 C55 124.43(16) no
C56 O56 H56 109.5 no
C5 C6 N7 108.05(16) no
C5 C6 C61 131.68(16) no
N7 C6 C61 120.09(15) no
C66 C61 C62 117.25(17) no
C66 C61 C6 121.31(17) no
C62 C61 C6 121.39(16) no
C63 C62 C61 121.15(19) no
C63 C62 H62 119.4 no
C61 C62 H62 119.4 no
C64 C63 C62 120.4(2) no
C64 C63 H63 119.8 no
C62 C63 H63 119.8 no
C63 C64 C65 119.4(2) no
C63 C64 H64 120.3 no
C65 C64 H64 120.3 no
C64 C65 C66 120.4(2) no
C64 C65 H65 119.8 no
C66 C65 H65 119.8 no
C65 C66 C61 121.31(19) no
C65 C66 H66 119.3 no
C61 C66 H66 119.3 no
C7A N7 C6 109.42(14) no
C7A N7 H7 125.3 no
C6 N7 H7 125.3 no
N7 C7A N1 124.78(16) no
N7 C7A C4A 108.20(16) no
N1 C7A C4A 126.96(17) no
H1A O1 H1B 101.7 no

loop_
_geom_bond_atom_site_label_1
_geom_bond_atom_site_label_2
_geom_bond_distance
_geom_bond_publ_flag
N1 C2 1.302(3) y
C2 N3 1.381(3) y
N3 C4 1.414(3) y
C4 C4A 1.422(3) y
C4A C5 1.427(3) y
C5 C6 1.382(2) y
C6 N7 1.395(2) y
N7 C7A 1.353(2) y
C7A N1 1.365(2) y
C4A C7A 1.386(2) y
C2 S2 1.762(2) y
S2 C21 1.786(3) y
C21 H21A 0.96 no
C21 H21B 0.96 no
C21 H21C 0.96 no
N3 C31 1.475(3) no
C31 H31C 0.96 no
C31 H31B 0.96 no
C31 H31A 0.96 no
C4 O4 1.231(2) no
C5 C51 1.486(2) no
C51 C52 1.446(2) y
C52 C53 1.511(2) y
C53 C54 1.534(3) y
C54 C55 1.532(3) y
C55 C56 1.494(2) y
C56 C51 1.362(2) y
C52 O52 1.236(2) y
C56 O56 1.328(2) y
C53 H53A 0.97 no
C53 H53B 0.97 no
C54 C541 1.526(3) no
C54 C542 1.530(3) no
C541 H54A 0.96 no
C541 H54B 0.96 no
C541 H54C 0.96 no
C542 H54D 0.96 no
C542 H54E 0.96 no
C542 H54F 0.96 no
C55 H55A 0.97 no
C55 H55B 0.97 no
O56 H56 0.82 no
C6 C61 1.466(3) no
C61 C66 1.391(3) no
C61 C62 1.396(3) no
C62 C63 1.381(3) no
C62 H62 0.93 no
C63 C64 1.374(3) no
C63 H63 0.93 no
C64 C65 1.375(3) no
C64 H64 0.93 no
C65 C66 1.382(3) no
C65 H65 0.93 no
C66 H66 0.93 no
N7 H7 0.86 no
O1 H1A 0.9799 no
O1 H1B 0.9798 no

loop_
_geom_hbond_atom_site_label_D
_geom_hbond_atom_site_label_H
_geom_hbond_atom_site_label_A
_geom_hbond_site_symmetry_A
_geom_hbond_distance_DH
_geom_hbond_distance_HA
_geom_hbond_distance_DA
_geom_hbond_angle_DHA
_geom_hbond_publ_flag
O1 H1A O4 . 0.98 1.76 2.688(3) 157 y
O1 H1B O52 2_666 0.98 1.90 2.762(3) 145 y
N7 H7 O52 2_565 0.86 2.24 2.974(2) 143 y
O56 H56 O1 2_566 0.82 1.78 2.560(3) 159 y

loop_
_geom_torsion_atom_site_label_1
_geom_torsion_atom_site_label_2
_geom_torsion_atom_site_label_3
_geom_torsion_atom_site_label_4
_geom_torsion
_geom_torsion_publ_flag
C7A N1 C2 N3 1.6(3) no
C7A N1 C2 S2 -175.66(14) no
N1 C2 S2 C21 2.6(2) no
N3 C2 S2 C21 -174.90(17) no
N1 C2 N3 C4 -5.8(3) no
S2 C2 N3 C4 171.58(15) no
N1 C2 N3 C31 171.1(2) no
S2 C2 N3 C31 -11.5(3) no
C2 N3 C4 O4 -177.36(19) no
C31 N3 C4 O4 5.5(3) no
C2 N3 C4 C4A 3.7(3) no
C31 N3 C4 C4A -173.37(18) no
O4 C4 C4A C7A -177.1(2) no
N3 C4 C4A C7A 1.7(3) no
O4 C4 C4A C5 0.1(4) no
N3 C4 C4A C5 178.89(19) no
C7A C4A C5 C6 1.5(2) no
C4 C4A C5 C6 -175.9(2) no
C7A C4A C5 C51 -172.47(16) no
C4 C4A C5 C51 10.1(3) no
C6 C5 C51 C56 -61.4(3) no
C4A C5 C51 C56 111.2(2) no
C6 C5 C51 C52 123.1(2) no
C4A C5 C51 C52 -64.4(2) no
C56 C51 C52 O52 170.12(18) no
C5 C51 C52 O52 -14.3(3) no
C56 C51 C52 C53 -11.1(3) no
C5 C51 C52 C53 164.49(17) no
O52 C52 C53 C54 -140.24(19) no
C51 C52 C53 C54 41.0(2) no
C52 C53 C54 C541 66.4(2) no
C52 C53 C54 C542 -172.99(18) no
C52 C53 C54 C55 -54.4(2) no
C541 C54 C55 C56 -78.7(2) no
C542 C54 C55 C56 160.74(17) no
C53 C54 C55 C56 41.3(2) no
C52 C51 C56 O56 176.22(17) no
C5 C51 C56 O56 0.6(3) no
C52 C51 C56 C55 -2.6(3) no
C5 C51 C56 C55 -178.16(18) no
C54 C55 C56 O56 167.00(17) no
C54 C55 C56 C51 -14.2(3) no
C4A C5 C6 N7 -1.2(2) no
C51 C5 C6 N7 172.33(17) no
C4A C5 C6 C61 -176.16(18) no
C51 C5 C6 C61 -2.6(3) no
C5 C6 C61 C66 161.0(2) no
N7 C6 C61 C66 -13.5(3) no
C5 C6 C61 C62 -16.3(3) no
N7 C6 C61 C62 169.26(17) no
C66 C61 C62 C63 -2.9(3) no
C6 C61 C62 C63 174.44(19) no
C61 C62 C63 C64 0.7(4) no
C62 C63 C64 C65 1.8(4) no
C63 C64 C65 C66 -2.0(4) no
C64 C65 C66 C61 -0.3(4) no
C62 C61 C66 C65 2.7(3) no
C6 C61 C66 C65 -174.7(2) no
C5 C6 N7 C7A 0.4(2) no
C61 C6 N7 C7A 176.08(16) no
C6 N7 C7A N1 -176.78(17) no
C6 N7 C7A C4A 0.6(2) no
C2 N1 C7A N7 -178.74(18) no
C2 N1 C7A C4A 4.4(3) no
C4 C4A C7A N7 176.59(16) no
C5 C4A C7A N7 -1.3(2) no
C4 C4A C7A N1 -6.1(3) no
C5 C4A C7A N1 175.97(17) no

loop_
_cod_related_entry_id
_cod_related_entry_database
_cod_related_entry_code
1 ChemSpider 21133420
